data_4506858
loop_
_publ_author_name
'Wells, Kirk E.'
'Weatherhead, Robin A.'
'Murigi, Francis N.'
'Nichol, Gary S.'
'Carducci, Michael D.'
'Selby, Hugh D.'
'Mash, Eugene A.'

_publ_section_title
;
 Organic Crystal Engineering with 1,4-Piperazine-2,5-diones. 8. Synthesis,
 Crystal Packing, and Thermochemistry of Piperazinediones Derived from
 2-Amino-4,7-dialkoxyindan-2-carboxylic Acids
;
_journal_issue 10
_journal_name_full 'Crystal Growth &amp; Design'
_journal_page_first 5056
_journal_paper_doi 10.1021/cg301003p
_journal_volume 12
_journal_year 2012
_chemical_formula_moiety 'C28 H34 N2 O6'
_chemical_formula_sum 'C28 H34 N2 O6'
_chemical_formula_weight 494.57
_chemical_name_common C2-tail
_space_group_IT_number 14
_symmetry_cell_setting monoclinic
_symmetry_Int_Tables_number 14
_symmetry_space_group_name_Hall '-P 2yn'
_symmetry_space_group_name_H-M 'P 1 21/n 1'
_atom_sites_solution_hydrogens geom
_atom_sites_solution_primary direct
_atom_sites_solution_secondary difmap
_audit_creation_method SHELXL-97
_cell_angle_alpha 90.00
_cell_angle_beta 91.328(2)
_cell_angle_gamma 90.00
_cell_formula_units_Z 2
_cell_length_a 9.8429(13)
_cell_length_b 6.1190(8)
_cell_length_c 21.635(3)
_cell_measurement_reflns_used 4815
_cell_measurement_temperature 170(2)
_cell_measurement_theta_max 26.7515
_cell_measurement_theta_min 2.254
_cell_volume 1302.7(3)
_computing_cell_refinement 'Bruker SMART'
_computing_data_collection 'Bruker SMART'
_computing_data_reduction 'Bruker SAINT'
_computing_molecular_graphics 'Bruker SHELXTL'
_computing_publication_material 'Bruker SHELXTL'
_computing_structure_refinement 'SHELXL-97 (Sheldrick, 1997)'
_computing_structure_solution 'SHELXS-97 (Sheldrick, 1990)'
_diffrn_ambient_temperature 170(2)
_diffrn_measured_fraction_theta_full 0.958
_diffrn_measured_fraction_theta_max 0.958
_diffrn_measurement_device_type 'CCD area detector'
_diffrn_measurement_method 'phi and omega scans'
_diffrn_measurement_specimen_support 'glass fiber'
_diffrn_radiation_monochromator graphite
_diffrn_radiation_source 'fine-focus sealed tube'
_diffrn_radiation_type MoK\a
_diffrn_radiation_wavelength 0.71073
_diffrn_reflns_av_R_equivalents 0.0344
_diffrn_reflns_av_sigmaI/netI 0.0324
_diffrn_reflns_limit_h_max 11
_diffrn_reflns_limit_h_min -12
_diffrn_reflns_limit_k_max 7
_diffrn_reflns_limit_k_min -7
_diffrn_reflns_limit_l_max 27
_diffrn_reflns_limit_l_min -27
_diffrn_reflns_number 12750
_diffrn_reflns_theta_full 26.85
_diffrn_reflns_theta_max 26.85
_diffrn_reflns_theta_min 1.88
_diffrn_standards_decay_% 0.28
_diffrn_standards_interval_count 1818
_diffrn_standards_number 66
_exptl_absorpt_coefficient_mu 0.089
_exptl_absorpt_correction_T_max 1.0
_exptl_absorpt_correction_T_min 0.955517
_exptl_absorpt_correction_type multi-scan
_exptl_absorpt_process_details 'SADABS (Bruker, 1997)'
_exptl_crystal_colour colorless
_exptl_crystal_density_diffrn 1.261
_exptl_crystal_density_method 'not measured'
_exptl_crystal_description plate
_exptl_crystal_F_000 528
_exptl_crystal_size_max 0.30
_exptl_crystal_size_mid 0.30
_exptl_crystal_size_min 0.08
_refine_diff_density_max 0.299
_refine_diff_density_min -0.212
_refine_diff_density_rms 0.044
_refine_ls_extinction_method none
_refine_ls_goodness_of_fit_ref 1.047
_refine_ls_hydrogen_treatment mixed
_refine_ls_matrix_type full
_refine_ls_number_constraints 0
_refine_ls_number_parameters 168
_refine_ls_number_reflns 2691
_refine_ls_number_restraints 0
_refine_ls_restrained_S_all 1.047
_refine_ls_R_factor_all 0.0701
_refine_ls_R_factor_gt 0.0423
_refine_ls_shift/su_max 0.000
_refine_ls_shift/su_mean 0.000
_refine_ls_structure_factor_coef Fsqd
_refine_ls_weighting_details 'calc w=1/[\s^2^(Fo^2^)+(0.0412P)^2^+0.5387P] where P=(Fo^2^+2Fc^2^)/3'
_refine_ls_weighting_scheme calc
_refine_ls_wR_factor_gt 0.0917
_refine_ls_wR_factor_ref 0.1049
_reflns_number_gt 1900
_reflns_number_total 2691
_reflns_threshold_expression I>2sigma(I)
_cod_data_source_file cg301003p_si_002.cif
_cod_data_source_block kw04s
_cod_depositor_comments
;
The following automatic conversions were performed:

'_symmetry_cell_setting' value 'Monoclinic' changed to 'monoclinic'
according to /home/saulius/struct/CIF-dictionaries/cif_core.dic
dictionary named 'cif_core.dic' version 2.4.2 from 2011-04-26.

Automatic conversion script
Id: cif_fix_values 1891 2012-01-12 08:04:46Z andrius 
;
_cod_original_sg_symbol_H-M P2(1)/n
_cod_database_code 4506858

loop_
_symmetry_equiv_pos_as_xyz
'x, y, z'
'-x+1/2, y+1/2, -z+1/2'
'-x, -y, -z'
'x-1/2, -y-1/2, z-1/2'

loop_
_atom_site_label
_atom_site_type_symbol
_atom_site_fract_x
_atom_site_fract_y
_atom_site_fract_z
_atom_site_U_iso_or_equiv
_atom_site_adp_type
_atom_site_occupancy
_atom_site_symmetry_multiplicity
_atom_site_calc_flag
_atom_site_refinement_flags
O1 O 0.42405(12) 0.85984(18) 0.06037(5) 0.0299(3) Uani 1 1 d .
O8 O 0.47639(11) 0.86866(19) -0.22686(5) 0.0283(3) Uani 1 1 d .
O5 O 0.96462(11) 0.8396(2) -0.09314(5) 0.0311(3) Uani 1 1 d .
C5 C 0.84830(15) 0.8605(3) -0.12917(7) 0.0228(4) Uani 1 1 d .
C8 C 0.60146(16) 0.8750(3) -0.19685(7) 0.0216(4) Uani 1 1 d .
C4 C 0.74281(16) 0.7177(2) -0.11565(7) 0.0202(4) Uani 1 1 d .
N1 N 0.53260(13) 0.7055(2) -0.01867(6) 0.0212(3) Uani 1 1 d .
H1A H 0.5519(17) 0.842(3) -0.0327(8) 0.025 Uiso 1 1 d .
C9 C 0.62143(15) 0.7250(2) -0.14914(7) 0.0201(4) Uani 1 1 d .
C2 C 0.57954(15) 0.5264(2) -0.05733(7) 0.0194(3) Uani 1 1 d .
C1 C 0.45950(15) 0.6950(2) 0.03233(7) 0.0197(3) Uani 1 1 d .
C3 C 0.73506(15) 0.5494(3) -0.06495(7) 0.0217(4) Uani 1 1 d .
H3A H 0.7802 0.6015 -0.0263 0.026 Uiso 1 1 calc R
H3B H 0.7765 0.4092 -0.0775 0.026 Uiso 1 1 calc R
C7 C 0.70574(17) 1.0173(3) -0.21038(8) 0.0252(4) Uani 1 1 d .
H7A H 0.6938 1.1209 -0.2428 0.030 Uiso 1 1 calc R
C10 C 0.52282(16) 0.5617(3) -0.12396(7) 0.0215(4) Uani 1 1 d .
H10A H 0.5232 0.4241 -0.1480 0.026 Uiso 1 1 calc R
H10B H 0.4293 0.6213 -0.1239 0.026 Uiso 1 1 calc R
C6 C 0.82855(17) 1.0097(3) -0.17671(8) 0.0265(4) Uani 1 1 d .
H6A H 0.8995 1.1082 -0.1865 0.032 Uiso 1 1 calc R
C81 C 0.45075(19) 1.0306(3) -0.27299(9) 0.0357(5) Uani 1 1 d .
H81A H 0.5165 1.0161 -0.3067 0.043 Uiso 1 1 calc R
H81B H 0.4602 1.1785 -0.2549 0.043 Uiso 1 1 calc R
C82 C 0.3087(2) 0.9972(3) -0.29775(10) 0.0463(5) Uani 1 1 d .
H82A H 0.2891 1.1042 -0.3305 0.069 Uiso 1 1 calc R
H82B H 0.2443 1.0166 -0.2643 0.069 Uiso 1 1 calc R
H82C H 0.2998 0.8492 -0.3146 0.069 Uiso 1 1 calc R
C51 C 1.07017(18) 0.9964(3) -0.10212(9) 0.0362(5) Uani 1 1 d .
H51A H 1.0356 1.1461 -0.0952 0.043 Uiso 1 1 calc R
H51B H 1.1036 0.9871 -0.1449 0.043 Uiso 1 1 calc R
C52 C 1.1831(2) 0.9446(4) -0.05634(10) 0.0473(5) Uani 1 1 d .
H52A H 1.2595 1.0442 -0.0628 0.071 Uiso 1 1 calc R
H52B H 1.2132 0.7935 -0.0622 0.071 Uiso 1 1 calc R
H52C H 1.1502 0.9625 -0.0142 0.071 Uiso 1 1 calc R

loop_
_atom_site_aniso_label
_atom_site_aniso_U_11
_atom_site_aniso_U_22
_atom_site_aniso_U_33
_atom_site_aniso_U_23
_atom_site_aniso_U_13
_atom_site_aniso_U_12
O1 0.0467(8) 0.0144(6) 0.0291(6) -0.0011(5) 0.0134(6) 0.0011(5)
O8 0.0270(6) 0.0303(7) 0.0276(6) 0.0097(5) -0.0034(5) -0.0016(5)
O5 0.0230(6) 0.0341(7) 0.0362(7) 0.0067(6) -0.0026(5) -0.0063(5)
C5 0.0194(8) 0.0236(9) 0.0256(9) -0.0010(7) 0.0027(7) -0.0004(7)
C8 0.0237(9) 0.0203(8) 0.0207(8) -0.0008(7) 0.0018(7) 0.0028(6)
C4 0.0234(8) 0.0165(8) 0.0207(8) -0.0025(7) 0.0046(7) 0.0021(6)
N1 0.0288(8) 0.0102(6) 0.0247(7) 0.0021(6) 0.0060(6) -0.0018(6)
C9 0.0236(8) 0.0183(8) 0.0187(8) -0.0024(6) 0.0048(7) 0.0009(6)
C2 0.0240(8) 0.0143(8) 0.0199(8) -0.0001(6) 0.0033(7) 0.0008(6)
C1 0.0215(8) 0.0158(8) 0.0218(8) 0.0009(7) -0.0003(7) -0.0012(6)
C3 0.0228(8) 0.0186(8) 0.0235(8) 0.0009(7) 0.0003(7) 0.0002(6)
C7 0.0301(9) 0.0211(9) 0.0245(9) 0.0062(7) 0.0046(7) 0.0007(7)
C10 0.0228(8) 0.0204(8) 0.0214(8) 0.0009(7) 0.0013(7) -0.0023(7)
C6 0.0258(9) 0.0239(9) 0.0301(9) 0.0033(7) 0.0069(7) -0.0048(7)
C81 0.0373(10) 0.0320(10) 0.0375(11) 0.0112(9) -0.0052(8) 0.0029(8)
C82 0.0422(12) 0.0414(12) 0.0545(13) 0.0140(10) -0.0157(10) 0.0035(9)
C51 0.0272(9) 0.0373(11) 0.0442(11) 0.0005(9) 0.0004(8) -0.0117(8)
C52 0.0321(11) 0.0551(14) 0.0544(13) -0.0041(11) -0.0068(10) -0.0098(10)

loop_
_atom_type_symbol
_atom_type_description
_atom_type_scat_dispersion_real
_atom_type_scat_dispersion_imag
_atom_type_scat_source
C C 0.0033 0.0016 'International Tables Vol C Tables 4.2.6.8 and 6.1.1.4'
H H 0.0000 0.0000 'International Tables Vol C Tables 4.2.6.8 and 6.1.1.4'
N N 0.0061 0.0033 'International Tables Vol C Tables 4.2.6.8 and 6.1.1.4'
O O 0.0106 0.0060 'International Tables Vol C Tables 4.2.6.8 and 6.1.1.4'

loop_
_geom_angle_atom_site_label_1
_geom_angle_atom_site_label_2
_geom_angle_atom_site_label_3
_geom_angle
_geom_angle_site_symmetry_1
_geom_angle_site_symmetry_3
C8 O8 C81 116.86(13) . .
C5 O5 C51 117.26(13) . .
O5 C5 C6 125.61(14) . .
O5 C5 C4 115.92(14) . .
C6 C5 C4 118.47(15) . .
O8 C8 C7 125.25(14) . .
O8 C8 C9 116.09(14) . .
C7 C8 C9 118.66(15) . .
C9 C4 C5 120.56(15) . .
C9 C4 C3 110.21(13) . .
C5 C4 C3 129.17(15) . .
C1 N1 C2 128.49(13) . .
C1 N1 H1A 116.2(11) . .
C2 N1 H1A 115.2(11) . .
C4 C9 C8 121.00(14) . .
C4 C9 C10 110.21(13) . .
C8 C9 C10 128.73(14) . .
N1 C2 C1 112.41(12) . 3_665
N1 C2 C10 108.44(12) . .
C1 C2 C10 111.66(13) 3_665 .
N1 C2 C3 108.61(12) . .
C1 C2 C3 112.30(12) 3_665 .
C10 C2 C3 102.93(12) . .
O1 C1 N1 122.22(14) . .
O1 C1 C2 118.70(13) . 3_665
N1 C1 C2 119.07(13) . 3_665
C4 C3 C2 101.90(12) . .
C4 C3 H3A 111.4 . .
C2 C3 H3A 111.4 . .
C4 C3 H3B 111.4 . .
C2 C3 H3B 111.4 . .
H3A C3 H3B 109.3 . .
C8 C7 C6 120.39(15) . .
C8 C7 H7A 119.8 . .
C6 C7 H7A 119.8 . .
C9 C10 C2 102.02(12) . .
C9 C10 H10A 111.4 . .
C2 C10 H10A 111.4 . .
C9 C10 H10B 111.4 . .
C2 C10 H10B 111.4 . .
H10A C10 H10B 109.2 . .
C5 C6 C7 120.91(15) . .
C5 C6 H6A 119.5 . .
C7 C6 H6A 119.5 . .
O8 C81 C82 107.70(15) . .
O8 C81 H81A 110.2 . .
C82 C81 H81A 110.2 . .
O8 C81 H81B 110.2 . .
C82 C81 H81B 110.2 . .
H81A C81 H81B 108.5 . .
C81 C82 H82A 109.5 . .
C81 C82 H82B 109.5 . .
H82A C82 H82B 109.5 . .
C81 C82 H82C 109.5 . .
H82A C82 H82C 109.5 . .
H82B C82 H82C 109.5 . .
O5 C51 C52 107.29(16) . .
O5 C51 H51A 110.3 . .
C52 C51 H51A 110.3 . .
O5 C51 H51B 110.3 . .
C52 C51 H51B 110.3 . .
H51A C51 H51B 108.5 . .
C51 C52 H52A 109.5 . .
C51 C52 H52B 109.5 . .
H52A C52 H52B 109.5 . .
C51 C52 H52C 109.5 . .
H52A C52 H52C 109.5 . .
H52B C52 H52C 109.5 . .

loop_
_geom_bond_atom_site_label_1
_geom_bond_atom_site_label_2
_geom_bond_distance
_geom_bond_site_symmetry_2
O1 C1 1.2315(19) .
O8 C8 1.3789(19) .
O8 C81 1.425(2) .
O5 C5 1.3761(19) .
O5 C51 1.431(2) .
C5 C6 1.386(2) .
C5 C4 1.393(2) .
C8 C7 1.383(2) .
C8 C9 1.392(2) .
C4 C9 1.384(2) .
C4 C3 1.508(2) .
N1 C1 1.333(2) .
N1 C2 1.460(2) .
N1 H1A 0.911(18) .
C9 C10 1.504(2) .
C2 C1 1.512(2) 3_665
C2 C10 1.549(2) .
C2 C3 1.550(2) .
C1 C2 1.512(2) 3_665
C3 H3A 0.9900 .
C3 H3B 0.9900 .
C7 C6 1.398(2) .
C7 H7A 0.9500 .
C10 H10A 0.9900 .
C10 H10B 0.9900 .
C6 H6A 0.9500 .
C81 C82 1.500(3) .
C81 H81A 0.9900 .
C81 H81B 0.9900 .
C82 H82A 0.9800 .
C82 H82B 0.9800 .
C82 H82C 0.9800 .
C51 C52 1.505(3) .
C51 H51A 0.9900 .
C51 H51B 0.9900 .
C52 H52A 0.9800 .
C52 H52B 0.9800 .
C52 H52C 0.9800 .

loop_
_geom_hbond_atom_site_label_D
_geom_hbond_atom_site_label_H
_geom_hbond_atom_site_label_A
_geom_hbond_distance_DH
_geom_hbond_distance_HA
_geom_hbond_distance_DA
_geom_hbond_angle_DHA
_geom_hbond_site_symmetry_A
N1 H1A O1 0.911(18) 1.936(19) 2.8441(18) 174.6(16) 3_675

loop_
_geom_torsion_atom_site_label_1
_geom_torsion_atom_site_label_2
_geom_torsion_atom_site_label_3
_geom_torsion_atom_site_label_4
_geom_torsion
_geom_torsion_site_symmetry_1
_geom_torsion_site_symmetry_4
C51 O5 C5 C6 5.3(2) . .
C51 O5 C5 C4 -174.54(14) . .
C81 O8 C8 C7 -3.9(2) . .
C81 O8 C8 C9 175.86(14) . .
O5 C5 C4 C9 -179.98(14) . .
C6 C5 C4 C9 0.1(2) . .
O5 C5 C4 C3 3.3(2) . .
C6 C5 C4 C3 -176.64(15) . .
C5 C4 C9 C8 -0.2(2) . .
C3 C4 C9 C8 177.12(14) . .
C5 C4 C9 C10 -177.66(14) . .
C3 C4 C9 C10 -0.33(18) . .
O8 C8 C9 C4 -179.63(14) . .
C7 C8 C9 C4 0.1(2) . .
O8 C8 C9 C10 -2.7(2) . .
C7 C8 C9 C10 177.04(15) . .
C1 N1 C2 C1 -2.2(2) . 3_665
C1 N1 C2 C10 121.74(16) . .
C1 N1 C2 C3 -127.09(16) . .
C2 N1 C1 O1 -178.66(15) . .
C2 N1 C1 C2 2.3(3) . 3_665
C9 C4 C3 C2 -21.29(16) . .
C5 C4 C3 C2 155.75(16) . .
N1 C2 C3 C4 -81.34(14) . .
C1 C2 C3 C4 153.71(13) 3_665 .
C10 C2 C3 C4 33.48(14) . .
O8 C8 C7 C6 179.79(15) . .
C9 C8 C7 C6 0.1(2) . .
C4 C9 C10 C2 21.82(16) . .
C8 C9 C10 C2 -155.38(15) . .
N1 C2 C10 C9 81.23(14) . .
C1 C2 C10 C9 -154.39(12) 3_665 .
C3 C2 C10 C9 -33.72(15) . .
O5 C5 C6 C7 -179.83(15) . .
C4 C5 C6 C7 0.1(2) . .
C8 C7 C6 C5 -0.2(2) . .
C8 O8 C81 C82 -178.23(15) . .
C5 O5 C51 C52 177.97(15) . .
